data_7030830
loop_
_publ_author_name
'Wang, Bao-Ying'
'Xu, Wei-Jian'
'Xue, Wei'
'Lin, Rui-Biao'
'Du, Zi-Yi'
'Zhou, Dong-Dong'
'Zhang, Wei-Xiong'
'Chen, Xiao-Ming'

_publ_section_title
;
 Restraining the motion of a ligand for modulating the structural phase
 transition in two isomorphic polar coordination polymers.
;
_journal_issue 24
_journal_name_full 'Dalton transactions (Cambridge, England : 2003)'
_journal_page_first 9008
_journal_page_last 9011
_journal_paper_doi 10.1039/c4dt00675e
_journal_volume 43
_journal_year 2014
_chemical_formula_sum 'C12 H12 Cu N6 S2'
_chemical_formula_weight 367.94
_chemical_name_systematic
; 
 ? 
;
_space_group_IT_number 36
_symmetry_cell_setting orthorhombic
_symmetry_space_group_name_Hall 'C 2c -2'
_symmetry_space_group_name_H-M 'C m c 21'
_atom_sites_solution_hydrogens geom
_atom_sites_solution_primary direct
_atom_sites_solution_secondary difmap
_audit_creation_method SHELXL-97
_cell_angle_alpha 90.00
_cell_angle_beta 90.00
_cell_angle_gamma 90.00
_cell_formula_units_Z 4
_cell_length_a 15.835(2)
_cell_length_b 15.794(2)
_cell_length_c 6.3968(9)
_cell_measurement_temperature 353(2)
_cell_volume 1599.8(4)
_computing_structure_refinement 'SHELXL-97 (Sheldrick, 1997)'
_computing_structure_solution 'SHELXS-97 (Sheldrick, 1990)'
_diffrn_ambient_temperature 353(2)
_diffrn_measured_fraction_theta_full 0.989
_diffrn_measured_fraction_theta_max 0.989
_diffrn_measurement_device_type 'Bruker CCD'
_diffrn_measurement_method '/w scan'
_diffrn_radiation_monochromator graphite
_diffrn_radiation_source 'fine-focus sealed tube'
_diffrn_radiation_type MoK\a
_diffrn_radiation_wavelength 0.71073
_diffrn_reflns_av_R_equivalents 0.0163
_diffrn_reflns_av_sigmaI/netI 0.0194
_diffrn_reflns_limit_h_max 19
_diffrn_reflns_limit_h_min -18
_diffrn_reflns_limit_k_max 19
_diffrn_reflns_limit_k_min -18
_diffrn_reflns_limit_l_max 2
_diffrn_reflns_limit_l_min -7
_diffrn_reflns_number 2983
_diffrn_reflns_theta_full 25.99
_diffrn_reflns_theta_max 25.99
_diffrn_reflns_theta_min 1.82
_exptl_absorpt_coefficient_mu 1.627
_exptl_absorpt_correction_T_max 0.7924
_exptl_absorpt_correction_T_min 0.6770
_exptl_absorpt_correction_type multi-scan
_exptl_absorpt_process_details SADABS
_exptl_crystal_colour green
_exptl_crystal_density_diffrn 1.528
_exptl_crystal_density_method 'not measured'
_exptl_crystal_description prism
_exptl_crystal_F_000 748
_exptl_crystal_size_max 0.26
_exptl_crystal_size_mid 0.20
_exptl_crystal_size_min 0.15
_refine_diff_density_max 0.193
_refine_diff_density_min -0.277
_refine_diff_density_rms 0.070
_refine_ls_abs_structure_details 'Flack H D (1983), Acta Cryst. A39, 876-881'
_refine_ls_abs_structure_Flack 0.032(19)
_refine_ls_extinction_method none
_refine_ls_goodness_of_fit_ref 1.054
_refine_ls_hydrogen_treatment mixed
_refine_ls_matrix_type full
_refine_ls_number_parameters 112
_refine_ls_number_reflns 1057
_refine_ls_number_restraints 1
_refine_ls_restrained_S_all 1.053
_refine_ls_R_factor_all 0.0308
_refine_ls_R_factor_gt 0.0298
_refine_ls_shift/su_max 0.000
_refine_ls_shift/su_mean 0.000
_refine_ls_structure_factor_coef Fsqd
_refine_ls_weighting_details 'calc w=1/[\s^2^(Fo^2^)+(0.0531P)^2^+0.3040P] where P=(Fo^2^+2Fc^2^)/3'
_refine_ls_weighting_scheme calc
_refine_ls_wR_factor_gt 0.0748
_refine_ls_wR_factor_ref 0.0757
_reflns_number_gt 1019
_reflns_number_total 1057
_reflns_threshold_expression >2sigma(I)
_cod_data_source_file c4dt00675e2.cif
_cod_data_source_block 1_353K
_cod_depositor_comments
;
The following automatic conversions were performed:

'_symmetry_cell_setting' value 'Orthorhombic' changed to
'orthorhombic' according to
/usr/data/users/saulius/crontab/automatic-downloads/rss-feeds/RSC/lib/dictionaries/cif_core.dic
dictionary named 'cif_core.dic' version 2.4.2 from 2011-04-26.

Automatic conversion script
Id: cif_fix_values 2281 2013-09-26 08:29:07Z andrius 

 Adding full bibliography for 7030830--7030833.cif.
;
_cod_original_sg_symbol_H-M Cmc21
_cod_database_code 7030830

loop_
_symmetry_equiv_pos_as_xyz
'x, y, z'
'-x, -y, z+1/2'
'-x, y, z'
'x, -y, z+1/2'
'x+1/2, y+1/2, z'
'-x+1/2, -y+1/2, z+1/2'
'-x+1/2, y+1/2, z'
'x+1/2, -y+1/2, z+1/2'

loop_
_atom_site_label
_atom_site_type_symbol
_atom_site_fract_x
_atom_site_fract_y
_atom_site_fract_z
_atom_site_U_iso_or_equiv
_atom_site_adp_type
_atom_site_occupancy
_atom_site_symmetry_multiplicity
_atom_site_calc_flag
_atom_site_refinement_flags
_atom_site_disorder_assembly
_atom_site_disorder_group
Cu1 Cu 0.5000 0.85773(2) 0.43385(10) 0.0591(2) Uani 1 2 d S . .
S1 S 0.5000 1.15504(7) 0.3828(2) 0.0708(4) Uani 1 2 d S . .
C2 C 0.4893(15) 0.6647(4) 0.3669(9) 0.046(4) Uani 0.50 1 d P A -1
S2 S 0.5196(2) 0.56672(11) 0.3027(4) 0.0868(12) Uani 0.50 1 d P A -1
N1 N 0.5000 0.9810(2) 0.4336(10) 0.0613(8) Uani 1 2 d S . .
N2 N 0.5000 0.7344(2) 0.4142(11) 0.0714(11) Uani 1 2 d S . .
N3 N 0.62762(17) 0.85973(12) 0.4100(7) 0.0614(7) Uani 1 1 d . . .
N4 N 0.8884(3) 0.8704(3) 0.3434(9) 0.1105(16) Uani 1 1 d . . .
H4A H 0.9226 0.9058 0.4439 0.133 Uiso 1 1 d R . .
H4B H 0.9186 0.8412 0.2246 0.133 Uiso 1 1 d R . .
C1 C 0.5000 1.0526(2) 0.4139(8) 0.0457(8) Uani 1 2 d S . .
C3 C 0.6753(2) 0.9084(2) 0.5330(7) 0.0715(10) Uani 1 1 d . A .
H3 H 0.6487 0.9401 0.6363 0.086 Uiso 1 1 calc R . .
C4 C 0.7615(2) 0.9142(2) 0.5156(8) 0.0760(11) Uani 1 1 d . . .
H4 H 0.7919 0.9488 0.6060 0.091 Uiso 1 1 calc R A .
C5 C 0.8030(3) 0.8683(2) 0.3627(7) 0.0711(10) Uani 1 1 d . A .
C6 C 0.7532(3) 0.8186(3) 0.2313(7) 0.0790(11) Uani 1 1 d . . .
H6 H 0.7780 0.7875 0.1242 0.095 Uiso 1 1 calc R A .
C7 C 0.6686(2) 0.8161(2) 0.2608(6) 0.0688(9) Uani 1 1 d . A .
H7 H 0.6368 0.7820 0.1722 0.083 Uiso 1 1 calc R . .

loop_
_atom_site_aniso_label
_atom_site_aniso_U_11
_atom_site_aniso_U_22
_atom_site_aniso_U_33
_atom_site_aniso_U_23
_atom_site_aniso_U_13
_atom_site_aniso_U_12
Cu1 0.0596(3) 0.0482(3) 0.0697(4) -0.0043(3) 0.000 0.000
S1 0.1037(9) 0.0471(5) 0.0615(10) -0.0050(5) 0.000 0.000
C2 0.034(12) 0.056(2) 0.048(3) 0.0029(19) -0.003(3) -0.002(3)
S2 0.114(3) 0.0474(6) 0.0986(14) -0.0022(9) 0.0177(14) 0.0033(9)
N1 0.078(2) 0.0501(17) 0.056(2) 0.006(3) 0.000 0.000
N2 0.076(2) 0.0557(19) 0.083(3) -0.011(3) 0.000 0.000
N3 0.0621(13) 0.0592(13) 0.0630(19) -0.0075(14) 0.0003(19) -0.0011(9)
N4 0.0673(19) 0.142(3) 0.122(4) -0.044(3) 0.025(2) -0.0233(19)
C1 0.0486(16) 0.0542(19) 0.0343(19) -0.001(2) 0.000 0.000
C3 0.0664(17) 0.0711(19) 0.077(3) -0.025(2) 0.0088(19) -0.0019(15)
C4 0.072(2) 0.0738(19) 0.083(3) -0.022(2) 0.0006(19) -0.0148(16)
C5 0.0663(19) 0.078(2) 0.069(3) -0.0047(17) 0.0120(16) -0.0117(15)
C6 0.077(2) 0.093(3) 0.067(2) -0.018(2) 0.0136(18) -0.0004(19)
C7 0.070(2) 0.077(2) 0.060(2) -0.0168(19) -0.0001(18) -0.0027(17)

loop_
_atom_type_symbol
_atom_type_description
_atom_type_scat_dispersion_real
_atom_type_scat_dispersion_imag
_atom_type_scat_source
C C 0.0033 0.0016 'International Tables Vol C Tables 4.2.6.8 and 6.1.1.4'
H H 0.0000 0.0000 'International Tables Vol C Tables 4.2.6.8 and 6.1.1.4'
Cu Cu 0.3201 1.2651 'International Tables Vol C Tables 4.2.6.8 and 6.1.1.4'
N N 0.0061 0.0033 'International Tables Vol C Tables 4.2.6.8 and 6.1.1.4'
S S 0.1246 0.1234 'International Tables Vol C Tables 4.2.6.8 and 6.1.1.4'

loop_
_geom_angle_atom_site_label_1
_geom_angle_atom_site_label_2
_geom_angle_atom_site_label_3
_geom_angle
_geom_angle_site_symmetry_1
_geom_angle_site_symmetry_3
N1 Cu1 N2 176.3(3) . .
N1 Cu1 N3 89.10(6) . 3_655
N2 Cu1 N3 90.62(6) . 3_655
N1 Cu1 N3 89.10(6) . .
N2 Cu1 N3 90.62(6) . .
N3 Cu1 N3 171.2(3) 3_655 .
N1 Cu1 S1 94.07(19) . 2_675
N2 Cu1 S1 89.7(2) . 2_675
N3 Cu1 S1 94.36(13) 3_655 2_675
N3 Cu1 S1 94.36(13) . 2_675
N2 C2 S2 155(2) . .
C1 N1 Cu1 173.7(6) . .
C2 N2 C2 17(2) 3_655 .
C2 N2 Cu1 165.6(9) 3_655 .
C2 N2 Cu1 165.6(9) . .
C3 N3 C7 116.2(3) . .
C3 N3 Cu1 121.9(3) . .
C7 N3 Cu1 121.8(3) . .
C5 N4 H4A 119.3 . .
C5 N4 H4B 121.9 . .
H4A N4 H4B 118.6 . .
N1 C1 S1 179.3(5) . .
N3 C3 C4 123.6(4) . .
N3 C3 H3 118.2 . .
C4 C3 H3 118.2 . .
C3 C4 C5 119.6(4) . .
C3 C4 H4 120.2 . .
C5 C4 H4 120.2 . .
N4 C5 C4 121.6(4) . .
N4 C5 C6 121.4(4) . .
C4 C5 C6 116.9(4) . .
C7 C6 C5 119.5(4) . .
C7 C6 H6 120.3 . .
C5 C6 H6 120.3 . .
N3 C7 C6 124.2(3) . .
N3 C7 H7 117.9 . .
C6 C7 H7 117.9 . .

loop_
_geom_bond_atom_site_label_1
_geom_bond_atom_site_label_2
_geom_bond_distance
_geom_bond_site_symmetry_2
Cu1 N1 1.946(3) .
Cu1 N2 1.952(4) .
Cu1 N3 2.027(3) 3_655
Cu1 N3 2.027(3) .
Cu1 S1 2.8787(16) 2_675
S1 C1 1.630(4) .
C2 N2 1.154(8) .
C2 S2 1.672(9) .
N1 C1 1.138(5) .
N2 C2 1.154(8) 3_655
N3 C3 1.334(5) .
N3 C7 1.344(5) .
N4 C5 1.359(6) .
N4 H4A 1.0092 .
N4 H4B 1.0090 .
C3 C4 1.373(5) .
C3 H3 0.9300 .
C4 C5 1.384(5) .
C4 H4 0.9300 .
C5 C6 1.394(6) .
C6 C7 1.354(5) .
C6 H6 0.9300 .
C7 H7 0.9300 .
